data_2011420
loop_
_publ_author_name
'Gerkin, Roger E.'

_publ_section_title
;
 Hydrogen bonding and C---H&#x00B7;&#x00B7;&#x00B7;O interactions in
 2-[1-(1-naphthyl)ethyl]benzoic acid at 150K
;
_journal_issue 10
_journal_name_full 'Acta Crystallographica Section C'
_journal_page_first 1222
_journal_page_last 1224
_journal_paper_doi 10.1107/S0108270100009781
_journal_volume 56
_journal_year 2000
_chemical_formula_moiety 'C19 H16 O2'
_chemical_formula_sum 'C19 H16 O2'
_chemical_formula_weight 276.33
_chemical_name_common
;
2-[1-(1-naphthyl)ethyl]benzoic acid
;
_chemical_name_systematic ' ?'
_space_group_IT_number 52
_symmetry_cell_setting orthorhombic
_symmetry_space_group_name_Hall '-P 2a 2bc'
_symmetry_space_group_name_H-M 'P n n a'
_cell_angle_alpha 90
_cell_angle_beta 90
_cell_angle_gamma 90
_cell_formula_units_Z 24
_cell_length_a 16.8468(3)
_cell_length_b 37.3753(7)
_cell_length_c 13.8418(3)
_cell_measurement_reflns_used 91848
_cell_measurement_temperature 150
_cell_measurement_theta_max 27.47
_cell_measurement_theta_min 1.21
_cell_volume 8715.5(3)
_computing_cell_refinement 'DENZO-SMN (Otwinowski & Minor, 1997)'
_computing_data_collection 'COLLECT (Nonius, 1999)'
_computing_data_reduction DENZO-SMN
_computing_molecular_graphics 'ORTEPII (Johnson, 1976)'
_computing_publication_material 'TEXSAN and PLATON (Spek, 1990)'
_computing_structure_refinement 'TEXSAN (Molecular Structure Corporation, 1992-1997)'
_computing_structure_solution 'SHELXS86 (Sheldrick, 1990)'
_diffrn_ambient_temperature 150
_diffrn_measured_fraction_theta_max .998
_diffrn_measurement_device_type 'Nonius KappaCCD'
_diffrn_measurement_method '\w scans with \k offsets'
_diffrn_radiation_monochromator graphite
_diffrn_radiation_source 'X-ray tube'
_diffrn_radiation_type MoK\a
_diffrn_radiation_wavelength .71073
_diffrn_reflns_av_R_equivalents .046
_diffrn_reflns_limit_h_max 20
_diffrn_reflns_limit_h_min -21
_diffrn_reflns_limit_k_max 47
_diffrn_reflns_limit_k_min -48
_diffrn_reflns_limit_l_max 17
_diffrn_reflns_limit_l_min -17
_diffrn_reflns_number 91848
_diffrn_reflns_theta_max 27.47
_exptl_absorpt_coefficient_mu .081
_exptl_absorpt_correction_type none
_exptl_crystal_colour colorless
_exptl_crystal_density_diffrn 1.263
_exptl_crystal_density_meas ?
_exptl_crystal_description 'cut irregular hexagonal slab'
_exptl_crystal_F_000 3504
_exptl_crystal_size_max .31
_exptl_crystal_size_mid .31
_exptl_crystal_size_min .27
_refine_diff_density_max .54
_refine_diff_density_min -.44
_refine_ls_extinction_method none
_refine_ls_goodness_of_fit_ref 1.67
_refine_ls_hydrogen_treatment mixed
_refine_ls_matrix_type full
_refine_ls_number_parameters 624
_refine_ls_number_reflns 9951
_refine_ls_R_factor_gt .055
_refine_ls_shift/su_max .001
_refine_ls_structure_factor_coef Fsqd
_refine_ls_weighting_details '1/[\s^2^~cs~ + (0.016 I)^2^]'
_refine_ls_weighting_scheme sigma
_refine_ls_wR_factor_ref .076
_reflns_number_gt 6788
_reflns_number_total 9954
_reflns_threshold_expression I>2\s(I)
_cod_data_source_file fr1289.cif
_cod_data_source_block I
_cod_depositor_comments
;
The following automatic conversions were performed:

'_geom_bond_publ_flag' tag value 'nos' was replaced with 'no' value.

Automatic conversion script
Id: cif_fix_values 1646 2011-03-28 12:23:43Z adriana 

The following automatic conversions were performed:

'_exptl_crystal_density_meas' value 'not measured' was changed to '?'
- the value is perceived as not measured.

Automatic conversion script
Id: cif_fix_values 3008 2015-01-20 13:52:24Z robertas 
;
_cod_original_cell_volume 8715.5(7)
_cod_database_code 2011420
_cod_database_fobs_code 2011420

loop_
_symmetry_equiv_pos_as_xyz
'  +x,  +y,  +z'
'1/2-x,  -y,  +z'
'  +x,1/2-y,1/2-z'
1/2-x,1/2+y,1/2-z
'  -x,  -y,  -z'
'1/2+x,  +y,  -z'
'  -x,1/2+y,1/2+z'
1/2+x,1/2-y,1/2+z

loop_
_atom_site_label
_atom_site_fract_x
_atom_site_fract_y
_atom_site_fract_z
_atom_site_U_iso_or_equiv
_atom_site_adp_type
_atom_site_calc_flag
_atom_site_calc_attached_atom
_atom_site_refinement_flags
_atom_site_occupancy
O1 .65905(5) .24136(3) .34322(6) .0656(4) Uani d ? . 1.000
O2 .52933(5) .23514(2) .33470(6) .0473(3) Uani d ? . 1.000
O3 .33206(5) .55083(3) .66746(7) .0488(3) Uani d ? . 1.000
O4 .25596(5) .59842(2) .64541(6) .0476(3) Uani d ? . 1.000
O5 .25809(5) .62162(3) .82598(7) .0516(3) Uani d ? . 1.000
O6 .33439(5) .57388(2) .84716(6) .0432(3) Uani d ? . 1.000
C1 .59125(7) .22586(3) .48705(9) .0299(4) Uani d ? . 1.000
C2 .52432(7) .23115(3) .54617(9) .0281(4) Uani d ? . 1.000
C3 .53084(7) .22138(3) .64277(9) .0335(4) Uani d ? . 1.000
C4 .60003(8) .20769(3) .68136(9) .0392(4) Uani d ? . 1.000
C5 .66591(7) .20362(3) .62286(10) .0395(4) Uani d ? . 1.000
C6 .66149(7) .21231(3) .52663(10) .0374(4) Uani d ? . 1.000
C7 .59279(7) .23481(3) .38279(9) .0350(4) Uani d ? . 1.000
C8 .44564(7) .24731(3) .51219(9) .0300(4) Uani d ? . 1.000
C9 .38460(9) .21722(4) .50015(13) .0428(5) Uani d ? . 1.000
C10 .42012(7) .27734(3) .57976(8) .0295(4) Uani d ? . 1.000
C11 .35453(7) .27506(4) .63766(9) .0395(4) Uani d ? . 1.000
C12 .33351(8) .30299(4) .70202(10) .0464(5) Uani d ? . 1.000
C13 .37998(8) .33250(4) .70909(9) .0453(5) Uani d ? . 1.000
C14 .49580(9) .36757(4) .65575(9) .0442(5) Uani d ? . 1.000
C15 .55948(8) .37188(4) .59706(10) .0468(5) Uani d ? . 1.000
C16 .57680(7) .34607(4) .52707(10) .0393(4) Uani d ? . 1.000
C17 .53210(7) .31568(3) .52058(9) .0314(4) Uani d ? . 1.000
C18 .46699(7) .30942(3) .58281(8) .0286(4) Uani d ? . 1.000
C19 .44736(7) .33681(4) .65026(9) .0347(4) Uani d ? . 1.000
C20 .28444(7) .56082(3) .50974(8) .0268(4) Uani d ? . 1.000
C21 .21975(7) .56903(3) .44954(8) .0255(4) Uani d ? . 1.000
C22 .22503(7) .55861(3) .35359(8) .0318(4) Uani d ? . 1.000
C23 .29113(8) .54131(3) .31688(9) .0354(4) Uani d ? . 1.000
C24 .35416(7) .53310(3) .37661(9) .0350(4) Uani d ? . 1.000
C25 .35000(7) .54248(3) .47273(9) .0331(4) Uani d ? . 1.000
C26 .28821(7) .57168(4) .61280(9) .0303(4) Uani d ? . 1.000
C27 .14141(7) .58482(3) .48680(9) .0274(4) Uani d ? . 1.000
C28 .08931(9) .55373(4) .52112(11) .0363(5) Uani d ? . 1.000
C29 .10165(7) .60894(3) .41214(8) .0267(4) Uani d ? . 1.000
C30 .03386(7) .59899(3) .36444(9) .0331(4) Uani d ? . 1.000
C31 -.00181(7) .62103(4) .29413(9) .0373(4) Uani d ? . 1.000
C32 .03000(7) .65338(4) .27208(9) .0343(4) Uani d ? . 1.000
C33 .13415(8) .69900(3) .29728(8) .0344(4) Uani d ? . 1.000
C34 .20022(7) .71051(3) .34405(9) .0381(4) Uani d ? . 1.000
C35 .23537(7) .68930(4) .41579(9) .0368(4) Uani d ? . 1.000
C36 .20426(7) .65654(3) .43850(8) .0309(4) Uani d ? . 1.000
C37 .13577(7) .64329(3) .39103(8) .0251(4) Uani d ? . 1.000
C38 .09964(7) .66538(3) .31962(8) .0280(4) Uani d ? . 1.000
C39 .29434(7) .60750(3) .98608(8) .0272(4) Uani d ? . 1.000
C40 .35789(7) .60071(3) 1.04936(8) .0247(4) Uani d ? . 1.000
C41 .34601(7) .60770(3) 1.14677(8) .0293(4) Uani d ? . 1.000
C42 .27428(7) .62036(3) 1.18174(8) .0324(4) Uani d ? . 1.000
C43 .21242(7) .62715(3) 1.11899(9) .0348(4) Uani d ? . 1.000
C44 .22309(7) .62116(3) 1.02166(9) .0346(4) Uani d ? . 1.000
C45 .29849(7) .59938(4) .88138(9) .0314(4) Uani d ? . 1.000
C46 .44084(7) .59059(3) 1.01340(9) .0270(4) Uani d ? . 1.000
C47 .48486(8) .62547(4) .99057(11) .0386(5) Uani d ? . 1.000
C48 .48455(6) .56602(3) 1.08276(8) .0266(4) Uani d ? . 1.000
C49 .55173(7) .57673(3) 1.13069(8) .0332(4) Uani d ? . 1.000
C50 .59298(7) .55381(4) 1.19378(9) .0432(5) Uani d ? . 1.000
C51 .56687(8) .52018(4) 1.20933(9) .0453(5) Uani d ? . 1.000
C52 .47076(9) .47205(4) 1.17614(10) .0500(5) Uani d ? . 1.000
C53 .40560(10) .45970(4) 1.12999(11) .0537(5) Uani d ? . 1.000
C54 .36380(8) .48187(4) 1.06503(10) .0475(5) Uani d ? . 1.000
C55 .38868(7) .51633(3) 1.04893(9) .0362(4) Uani d ? . 1.000
C56 .45634(7) .53024(3) 1.09708(8) .0286(4) Uani d ? . 1.000
C57 .49851(7) .50734(4) 1.16161(9) .0354(4) Uani d ? . 1.000
H1O3 .3311(9) .5608(4) .7339(12) .111(6) Uiso d ? . 1.000
H1O5 .2603(10) .6120(5) .7532(13) .132(7) Uiso d ? . 1.000
H1O1 .6572 .2493 .2570 .156 Uiso d ? . .500
H1O2 .5288 .2489 .2565 .113 Uiso d ? . .500
H3 .4846 .2243 .6850 .040 Uiso c C3 . 1.000
H4 .6024 .2009 .7497 .047 Uiso c C4 . 1.000
H5 .7157 .1945 .6500 .047 Uiso c C5 . 1.000
H6 .7081 .2090 .4852 .045 Uiso c C6 . 1.000
H8 .4523(5) .2582(3) .4476(7) .022(3) Uiso d ? . 1.000
H9B .3308(7) .2264(3) .4746(8) .044(4) Uiso d ? . 1.000
H9C .4046(7) .1990(3) .4521(9) .054(4) Uiso d ? . 1.000
H9A .3739(7) .2041(3) .5624(9) .047(4) Uiso d ? . 1.000
H11 .3212 .2536 .6346 .047 Uiso c C11 . 1.000
H12 .2854 .3010 .7414 .056 Uiso c C12 . 1.000
H13 .3664 .3511 .7560 .054 Uiso c C13 . 1.000
H14 .4831 .3862 .7031 .053 Uiso c C14 . 1.000
H15 .5933 .3931 .6037 .056 Uiso c C15 . 1.000
H16 .6212 .3498 .4825 .047 Uiso c C16 . 1.000
H17 .5455 .2978 .4716 .038 Uiso c C17 . 1.000
H22 .1804 .5637 .3103 .038 Uiso c C22 . 1.000
H23 .2932 .5349 .2483 .042 Uiso c C23 . 1.000
H24 .4011 .5208 .3511 .042 Uiso c C24 . 1.000
H25 .3939 .5362 .5160 .040 Uiso c C25 . 1.000
H27 .1534(5) .6001(3) .5430(7) .020(3) Uiso d ? . 1.000
H28B .1180(6) .5401(3) .5746(8) .042(4) Uiso d ? . 1.000
H28C .0767(6) .5364(3) .4660(8) .039(4) Uiso d ? . 1.000
H28A .0368(7) .5625(3) .5493(8) .045(4) Uiso d ? . 1.000
H30 .0095 .5759 .3797 .040 Uiso c C30 . 1.000
H31 -.0500 .6129 .2609 .045 Uiso c C31 . 1.000
H32 .0047 .6685 .2231 .041 Uiso c C32 . 1.000
H33 .1100 .7141 .2474 .041 Uiso c C33 . 1.000
H34 .2234 .7338 .3276 .046 Uiso c C34 . 1.000
H35 .2826 .6980 .4499 .044 Uiso c C35 . 1.000
H36 .2298 .6420 .4885 .037 Uiso c C36 . 1.000
H41 .3897 .6036 1.1922 .035 Uiso c C41 . 1.000
H42 .2675 .6245 1.2511 .039 Uiso c C42 . 1.000
H43 .1615 .6361 1.1434 .042 Uiso c C43 . 1.000
H44 .1799 .6266 .9766 .041 Uiso c C44 . 1.000
H46 .4348(5) .5770(3) .9531(7) .019(3) Uiso d ? . 1.000
H47C .4906(6) .6422(3) 1.0521(9) .054(4) Uiso d ? . 1.000
H47A .4529(6) .6396(3) .9415(8) .046(4) Uiso d ? . 1.000
H47B .5395(7) .6206(3) .9632(8) .046(4) Uiso d ? . 1.000
H49 .5716 .6011 1.1207 .040 Uiso c C49 . 1.000
H50 .6410 .5623 1.2266 .052 Uiso c C50 . 1.000
H51 .5956 .5045 1.2542 .054 Uiso c C51 . 1.000
H52 .4994 .4562 1.2206 .060 Uiso c C52 . 1.000
H53 .3873 .4352 1.1417 .064 Uiso c C53 . 1.000
H54 .3169 .4726 1.0313 .057 Uiso c C54 . 1.000
H55 .3593 .5315 1.0036 .043 Uiso c C55 . 1.000

loop_
_atom_site_aniso_label
_atom_site_aniso_U_11
_atom_site_aniso_U_22
_atom_site_aniso_U_33
_atom_site_aniso_U_12
_atom_site_aniso_U_13
_atom_site_aniso_U_23
O1 .0304(5) .1149(10) .0516(6) -.0132(6) .0037(5) .0107(6)
O2 .0304(5) .0773(8) .0342(5) -.0056(5) -.0033(5) -.0091(5)
O3 .0653(7) .0505(7) .0306(6) .0291(5) -.0124(5) -.0046(5)
O4 .0609(6) .0510(7) .0310(5) .0281(5) -.0119(5) -.0124(5)
O5 .0632(6) .0601(7) .0316(6) .0319(5) -.0132(5) -.0055(5)
O6 .0496(6) .0503(7) .0297(5) .0209(5) -.0081(4) -.0098(5)
C1 .0244(7) .0269(8) .0384(8) -.0025(6) -.0021(6) -.0042(6)
C2 .0259(7) .0223(8) .0361(8) -.0015(6) -.0044(6) -.0048(6)
C3 .0318(7) .0306(8) .0382(8) .0006(6) -.0006(7) -.0018(7)
C4 .0413(8) .0335(9) .0428(8) .0027(7) -.0087(7) .0040(7)
C5 .0318(8) .0290(9) .0578(10) .0033(6) -.0113(8) .0016(7)
C6 .0262(7) .0335(9) .0526(10) .0013(6) -.0008(7) -.0041(7)
C7 .0246(8) .0374(9) .0431(9) .0002(7) .0010(7) -.0097(7)
C8 .0254(7) .0344(9) .0301(8) -.0019(6) -.0019(6) .0004(7)
C9 .0302(8) .0476(11) .0507(11) -.0084(8) -.0045(8) -.0013(9)
C10 .0232(7) .0380(9) .0273(7) .0065(6) -.0031(6) .0050(7)
C11 .0298(7) .0485(10) .0402(8) .0051(7) .0026(7) .0075(7)
C12 .0359(8) .0646(12) .0387(9) .0193(8) .0122(7) .0050(8)
C13 .0501(9) .0501(11) .0356(8) .0217(8) .0009(7) -.0022(8)
C14 .0632(10) .0308(9) .0385(9) .0135(8) -.0104(8) -.0064(7)
C15 .0563(10) .0315(9) .0526(10) -.0003(8) -.0132(8) .0017(8)
C16 .0373(8) .0329(9) .0477(9) .0026(7) -.0040(7) .0061(7)
C17 .0302(7) .0285(8) .0355(8) .0052(6) -.0029(6) .0013(6)
C18 .0274(7) .0308(8) .0276(7) .0089(6) -.0055(6) .0018(6)
C19 .0386(8) .0371(9) .0284(8) .0128(7) -.0045(7) .0005(7)
C20 .0331(7) .0223(8) .0251(7) .0020(6) .0018(6) -.0001(6)
C21 .0326(7) .0192(7) .0246(7) -.0011(6) .0023(6) .0021(6)
C22 .0404(8) .0285(8) .0263(7) .0029(6) -.0006(6) .0013(6)
C23 .0525(9) .0268(8) .0268(8) -.0001(7) .0087(7) -.0020(6)
C24 .0396(8) .0292(8) .0362(8) .0064(7) .0096(7) -.0002(7)
C25 .0353(8) .0293(8) .0348(8) .0043(7) .0014(6) .0007(6)
C26 .0300(7) .0297(9) .0311(8) .0048(7) -.0025(6) .0002(7)
C27 .0328(7) .0266(8) .0226(7) .0019(7) -.0008(6) -.0010(6)
C28 .0390(9) .0360(10) .0339(9) .0014(8) .0042(8) .0045(8)
C29 .0291(7) .0294(8) .0217(7) .0050(6) .0010(6) -.0029(6)
C30 .0371(8) .0301(8) .0321(8) -.0017(7) -.0018(6) -.0021(6)
C31 .0351(8) .0427(10) .0341(8) .0017(7) -.0109(6) -.0029(7)
C32 .0383(8) .0373(9) .0272(8) .0100(7) -.0047(6) .0000(7)
C33 .0412(8) .0329(9) .0290(8) .0077(7) .0028(7) .0046(6)
C34 .0439(8) .0291(9) .0412(9) -.0001(7) .0041(7) .0042(7)
C35 .0337(8) .0346(9) .0421(9) .0002(7) -.0031(7) -.0011(7)
C36 .0319(7) .0301(9) .0306(8) .0055(7) -.0013(6) -.0008(7)
C37 .0253(7) .0273(8) .0227(7) .0050(6) .0019(6) -.0033(6)
C38 .0314(7) .0313(8) .0212(7) .0080(7) .0028(6) -.0030(6)
C39 .0274(7) .0294(8) .0248(7) .0003(6) .0015(6) -.0016(6)
C40 .0278(7) .0217(7) .0247(7) -.0002(6) .0026(6) .0008(6)
C41 .0326(7) .0291(8) .0262(7) .0013(6) -.0003(6) .0013(6)
C42 .0417(8) .0300(8) .0256(7) -.0026(7) .0082(7) .0002(6)
C43 .0291(7) .0363(9) .0390(8) .0005(6) .0082(7) -.0058(7)
C44 .0258(7) .0415(9) .0364(8) .0015(6) -.0024(6) -.0042(7)
C45 .0247(7) .0388(9) .0306(8) .0050(7) -.0037(6) -.0013(7)
C46 .0284(7) .0297(8) .0229(7) .0019(6) -.0012(6) -.0002(7)
C47 .0316(9) .0417(10) .0423(10) .0031(8) .0061(8) .0124(8)
C48 .0273(7) .0309(8) .0216(7) .0056(6) .0028(6) -.0008(6)
C49 .0342(7) .0359(9) .0296(7) .0042(7) -.0027(6) -.0016(7)
C50 .0403(8) .0517(11) .0376(9) .0107(8) -.0115(7) -.0047(8)
C51 .0570(10) .0496(11) .0294(8) .0242(8) -.0069(7) .0014(8)
C52 .0772(11) .0368(10) .0361(9) .0143(9) .0185(8) .0045(8)
C53 .0800(12) .0283(10) .0528(10) -.0022(9) .0306(9) .0002(8)
C54 .0487(9) .0395(10) .0545(10) -.0065(8) .0163(8) -.0110(8)
C55 .0370(8) .0323(9) .0392(8) .0003(7) .0087(7) -.0056(7)
C56 .0347(8) .0275(8) .0236(7) .0054(7) .0077(6) -.0022(6)
C57 .0498(9) .0294(9) .0270(8) .0113(7) .0104(7) .0013(7)

loop_
_atom_type_symbol
_atom_type_scat_dispersion_real
_atom_type_scat_dispersion_imag
_atom_type_scat_source
H 0 0 'Stewart et al. (1965)'
C .003 .002 'Creagh & McAuley (1992)'
O .011 .006 'Creagh & McAuley (1992)'

loop_
_geom_angle_atom_site_label_1
_geom_angle_atom_site_label_2
_geom_angle_atom_site_label_3
_geom_angle
_geom_angle_publ_flag
C7 O1 H1O1 116.3 no
C7 O2 H1O2 119.2 no
C26 O3 H1O3 107.6(9) no
C45 O5 H1O5 108.4(9) no
C2 C1 C6 120.07(11) no
C2 C1 C7 123.28(11) no
C6 C1 C7 116.64(11) no
C1 C2 C3 117.32(11) no
C1 C2 C8 124.80(11) no
C3 C2 C8 117.88(11) no
C2 C3 C4 122.42(11) no
C2 C3 H3 118.8 no
C4 C3 H3 118.8 no
C3 C4 C5 119.48(12) no
C3 C4 H4 120.3 no
C5 C4 H4 120.3 no
C4 C5 C6 119.90(11) no
C4 C5 H5 120.0 no
C6 C5 H5 120.1 no
C1 C6 C5 120.77(11) no
C1 C6 H6 119.6 no
C5 C6 H6 119.6 no
O1 C7 O2 121.16(12) yes
O1 C7 C1 118.69(11) yes
O2 C7 C1 120.14(11) yes
C2 C8 C9 108.96(11) no
C2 C8 C10 110.28(10) no
C2 C8 H8 110.0(6) no
C9 C8 C10 114.71(11) no
C9 C8 H8 106.2(6) no
C10 C8 H8 106.6(6) no
C8 C9 H9B 112.4(6) no
C8 C9 H9C 110.1(7) no
C8 C9 H9A 112.6(7) no
H9B C9 H9C 106.9(9) no
H9B C9 H9A 107.4(9) no
H9C C9 H9A 107.1(9) no
C8 C10 C11 122.82(12) no
C8 C10 C18 118.56(10) no
C11 C10 C18 118.62(12) no
C10 C11 C12 121.62(12) no
C10 C11 H11 119.2 no
C12 C11 H11 119.2 no
C11 C12 C13 120.01(12) no
C11 C12 H12 120.0 no
C13 C12 H12 120.0 no
C12 C13 C19 121.16(12) no
C12 C13 H13 119.4 no
C19 C13 H13 119.4 no
C15 C14 C19 121.47(12) no
C15 C14 H14 119.3 no
C19 C14 H14 119.3 no
C14 C15 C16 119.90(13) no
C14 C15 H15 120.0 no
C16 C15 H15 120.1 no
C15 C16 C17 120.29(12) no
C15 C16 H16 119.8 no
C17 C16 H16 119.9 no
C16 C17 C18 121.68(12) no
C16 C17 H17 119.1 no
C18 C17 H17 119.2 no
C10 C18 C17 123.13(11) no
C10 C18 C19 119.44(11) no
C17 C18 C19 117.42(12) no
C13 C19 C14 121.92(13) no
C13 C19 C18 118.99(12) no
C14 C19 C18 119.10(12) no
C21 C20 C25 120.17(11) no
C21 C20 C26 122.89(11) no
C25 C20 C26 116.92(11) no
C20 C21 C22 117.17(11) no
C20 C21 C27 123.46(10) no
C22 C21 C27 119.00(11) no
C21 C22 C23 122.29(11) no
C21 C22 H22 118.9 no
C23 C22 H22 118.8 no
C22 C23 C24 120.19(11) no
C22 C23 H23 119.9 no
C24 C23 H23 119.9 no
C23 C24 C25 118.87(11) no
C23 C24 H24 120.6 no
C25 C24 H24 120.6 no
C20 C25 C24 121.28(11) no
C20 C25 H25 119.4 no
C24 C25 H25 119.4 no
O3 C26 O4 121.44(11) yes
O3 C26 C20 114.54(11) yes
O4 C26 C20 123.97(11) yes
C21 C27 C28 107.77(10) no
C21 C27 C29 112.15(9) no
C21 C27 H27 108.2(6) no
C28 C27 C29 113.99(10) no
C28 C27 H27 108.1(6) no
C29 C27 H27 106.4(6) no
C27 C28 H28B 109.4(6) no
C27 C28 H28C 111.6(6) no
C27 C28 H28A 111.8(6) no
H28B C28 H28C 108.8(9) no
H28B C28 H28A 107.1(9) no
H28C C28 H28A 108.0(9) no
C27 C29 C30 122.12(11) no
C27 C29 C37 119.34(10) no
C30 C29 C37 118.54(11) no
C29 C30 C31 121.97(11) no
C29 C30 H30 119.0 no
C31 C30 H30 119.0 no
C30 C31 C32 120.49(11) no
C30 C31 H31 119.7 no
C32 C31 H31 119.8 no
C31 C32 C38 120.28(11) no
C31 C32 H32 119.9 no
C38 C32 H32 119.8 no
C34 C33 C38 120.85(11) no
C34 C33 H33 119.6 no
C38 C33 H33 119.6 no
C33 C34 C35 120.31(12) no
C33 C34 H34 119.8 no
C35 C34 H34 119.9 no
C34 C35 C36 120.47(11) no
C34 C35 H35 119.8 no
C36 C35 H35 119.8 no
C35 C36 C37 121.19(11) no
C35 C36 H36 119.4 no
C37 C36 H36 119.4 no
C29 C37 C36 122.93(11) no
C29 C37 C38 119.22(11) no
C36 C37 C38 117.85(11) no
C32 C38 C33 121.21(11) no
C32 C38 C37 119.48(11) no
C33 C38 C37 119.31(11) no
C40 C39 C44 120.10(11) no
C40 C39 C45 122.41(10) no
C44 C39 C45 117.45(10) no
C39 C40 C41 117.47(10) no
C39 C40 C46 122.48(10) no
C41 C40 C46 119.60(10) no
C40 C41 C42 121.99(11) no
C40 C41 H41 119.0 no
C42 C41 H41 119.0 no
C41 C42 C43 120.10(11) no
C41 C42 H42 119.9 no
C43 C42 H42 120.0 no
C42 C43 C44 119.15(11) no
C42 C43 H43 120.4 no
C44 C43 H43 120.4 no
C39 C44 C43 121.15(11) no
C39 C44 H44 119.4 no
C43 C44 H44 119.4 no
O5 C45 O6 121.35(11) yes
O5 C45 C39 114.50(11) yes
O6 C45 C39 124.13(12) yes
C40 C46 C47 107.37(10) no
C40 C46 C48 112.73(9) no
C40 C46 H46 108.0(5) no
C47 C46 C48 114.20(10) no
C47 C46 H46 108.4(6) no
C48 C46 H46 105.9(6) no
C46 C47 H47C 112.4(6) no
C46 C47 H47A 108.9(6) no
C46 C47 H47B 111.3(7) no
H47C C47 H47A 106.1(9) no
H47C C47 H47B 108.9(9) no
H47A C47 H47B 109.0(9) no
C46 C48 C49 121.95(11) no
C46 C48 C56 119.39(10) no
C49 C48 C56 118.64(11) no
C48 C49 C50 122.00(12) no
C48 C49 H49 119.0 no
C50 C49 H49 119.0 no
C49 C50 C51 120.35(12) no
C49 C50 H50 119.8 no
C51 C50 H50 119.8 no
C50 C51 C57 120.55(12) no
C50 C51 H51 119.7 no
C57 C51 H51 119.7 no
C53 C52 C57 121.33(13) no
C53 C52 H52 119.3 no
C57 C52 H52 119.3 no
C52 C53 C54 120.40(13) no
C52 C53 H53 119.8 no
C54 C53 H53 119.8 no
C53 C54 C55 120.14(13) no
C53 C54 H54 119.9 no
C55 C54 H54 119.9 no
C54 C55 C56 120.85(12) no
C54 C55 H55 119.6 no
C56 C55 H55 119.6 no
C48 C56 C55 122.92(11) no
C48 C56 C57 118.77(11) no
C55 C56 C57 118.31(12) no
C51 C57 C52 121.37(13) no
C51 C57 C56 119.68(12) no
C52 C57 C56 118.95(12) no

loop_
_geom_bond_atom_site_label_1
_geom_bond_atom_site_label_2
_geom_bond_site_symmetry_1
_geom_bond_site_symmetry_2
_geom_bond_distance
_geom_bond_publ_flag
O1 C7 . . 1.2672(13) yes
O1 H1O1 . . 1.23 no
O2 C7 . . 1.2596(13) yes
O2 H1O2 . . 1.20 no
O3 C26 . . 1.3135(13) yes
O3 H1O3 . . .994(17) no
O4 C26 . . 1.2239(13) yes
O5 C45 . . 1.3200(13) yes
O5 H1O5 . . 1.070(18) no
O6 C45 . . 1.2240(13) yes
C1 C2 . . 1.4073(15) no
C1 C6 . . 1.3988(15) no
C1 C7 . . 1.4817(16) no
C2 C3 . . 1.3905(16) no
C2 C8 . . 1.5305(15) no
C3 C4 . . 1.3804(15) no
C3 H3 . . .98 no
C4 C5 . . 1.3823(16) no
C4 H4 . . .98 no
C5 C6 . . 1.3731(17) no
C5 H5 . . .98 no
C6 H6 . . .98 no
C8 C9 . . 1.5329(17) no
C8 C10 . . 1.5231(16) no
C8 H8 . . .988(9) no
C9 H9B . . 1.033(12) no
C9 H9C . . 1.010(12) no
C9 H9A . . 1.009(11) no
C10 C11 . . 1.3676(15) no
C10 C18 . . 1.4364(15) no
C11 C12 . . 1.4172(17) no
C11 H11 . . .98 no
C12 C13 . . 1.3561(17) no
C12 H12 . . .98 no
C13 C19 . . 1.4062(16) no
C13 H13 . . .98 no
C14 C15 . . 1.3554(17) no
C14 C19 . . 1.4119(17) no
C14 H14 . . .98 no
C15 C16 . . 1.3980(17) no
C15 H15 . . .98 no
C16 C17 . . 1.3656(16) no
C16 H16 . . .98 no
C17 C18 . . 1.4141(15) no
C17 H17 . . .98 no
C18 C19 . . 1.4244(16) no
C20 C21 . . 1.4057(15) no
C20 C25 . . 1.3971(15) no
C20 C26 . . 1.4845(15) no
C21 C22 . . 1.3868(15) no
C21 C27 . . 1.5349(15) no
C22 C23 . . 1.3845(15) no
C22 H22 . . .98 no
C23 C24 . . 1.3802(16) no
C23 H23 . . .98 no
C24 C25 . . 1.3777(15) no
C24 H24 . . .98 no
C25 H25 . . .98 no
C27 C28 . . 1.5319(17) no
C27 C29 . . 1.5261(15) no
C27 H27 . . .985(9) no
C28 H28B . . 1.020(11) no
C28 H28C . . 1.024(11) no
C28 H28A . . 1.021(11) no
C29 C30 . . 1.3706(15) no
C29 C37 . . 1.4367(15) no
C30 C31 . . 1.4095(16) no
C30 H30 . . .98 no
C31 C32 . . 1.3573(16) no
C31 H31 . . .98 no
C32 C38 . . 1.4179(15) no
C32 H32 . . .98 no
C33 C34 . . 1.3577(16) no
C33 C38 . . 1.4186(16) no
C33 H33 . . .98 no
C34 C35 . . 1.4020(16) no
C34 H34 . . .98 no
C35 C36 . . 1.3685(15) no
C35 H35 . . .98 no
C36 C37 . . 1.4172(15) no
C36 H36 . . .98 no
C37 C38 . . 1.4244(15) no
C39 C40 . . 1.4064(15) no
C39 C44 . . 1.3942(15) no
C39 C45 . . 1.4823(16) no
C40 C41 . . 1.3879(14) no
C40 C46 . . 1.5309(15) no
C41 C42 . . 1.3851(15) no
C41 H41 . . .98 no
C42 C43 . . 1.3802(16) no
C42 H42 . . .98 no
C43 C44 . . 1.3775(16) no
C43 H43 . . .98 no
C44 H44 . . .98 no
C46 C47 . . 1.5330(17) no
C46 C48 . . 1.5190(15) no
C46 H46 . . .982(9) no
C47 H47C . . 1.062(12) no
C47 H47A . . 1.016(12) no
C47 H47B . . 1.011(11) no
C48 C49 . . 1.3717(15) no
C48 C56 . . 1.4328(15) no
C49 C50 . . 1.4070(16) no
C49 H49 . . .98 no
C50 C51 . . 1.3488(17) no
C50 H50 . . .98 no
C51 C57 . . 1.4117(17) no
C51 H51 . . .98 no
C52 C53 . . 1.3512(18) no
C52 C57 . . 1.4139(18) no
C52 H52 . . .98 no
C53 C54 . . 1.4111(18) no
C53 H53 . . .98 no
C54 C55 . . 1.3724(16) no
C54 H54 . . .98 no
C55 C56 . . 1.4191(15) no
C55 H55 . . .98 no
C56 C57 . . 1.4267(16) no

loop_
_geom_hbond_atom_site_label_D
_geom_hbond_atom_site_label_H
_geom_hbond_atom_site_label_A
_geom_hbond_site_symmetry_A
_geom_hbond_distance_DH
_geom_hbond_distance_HA
_geom_hbond_distance_DA
_geom_hbond_angle_DHA
_geom_hbond_publ_flag
O1 H1O1 O1 3_555 1.23 1.43 2.660(2) 177(2) yes
O2 H1O2 O2 3_555 1.20 1.40 2.594(2) 179(2) yes
O3 H1O3 O6 ? .99(2) 1.64(2) 2.633(2) 175(2) yes
O5 H1O5 O4 ? 1.07(2) 1.58(2) 2.646(2) 175(2) yes
C13 H13 O5 2_565 .98 2.52 3.312(2) 137 yes
C51 H51 O3 5_667 .98 2.64 3.585(2) 163 yes
C32 H32 O2 4_555 .98 2.68 3.539(2) 147 yes
C33 H33 O2 4_555 .98 2.72 3.570(2) 145 yes
C11 H11 O1 6_456 .98 2.79 3.536(2) 134 yes
C8 H8 O2 ? .98 2.21 2.869(2) 123 yes
C27 H27 O4 ? .98 2.24 2.967(2) 130 yes
C46 H46 O6 ? .98 2.24 2.983(2) 131 yes
C25 H25 O3 ? .98 2.40 2.730(2) 99 yes
C6 H6 O1 ? .98 2.45 2.762(2) 98 yes
C44 H44 O5 ? .98 2.47 2.772(2) 97 yes
C55 H55 O6 ? .98 2.72 3.642(2) 158 yes
C36 H36 O4 ? .98 2.75 3.698(2) 163 yes

loop_
_geom_torsion_atom_site_label_1
_geom_torsion_atom_site_label_2
_geom_torsion_atom_site_label_3
_geom_torsion_atom_site_label_4
_geom_torsion
_geom_torsion_publ_flag
O1 C7 C1 C2 155.37(12) no
O1 C7 C1 C6 -23.11(17) no
O2 C7 C1 C2 -26.01(18) no
O2 C7 C1 C6 155.51(11) no
O3 C26 C20 C21 153.13(11) no
O3 C26 C20 C25 -28.56(15) no
O4 C26 C20 C21 -29.31(18) no
O4 C26 C20 C25 148.99(12) no
O5 C45 C39 C40 -147.21(11) no
O5 C45 C39 C44 35.12(16) no
O6 C45 C39 C40 34.42(18) no
O6 C45 C39 C44 -143.25(12) no
C1 C2 C3 C4 1.33(18) no
C1 C2 C8 C9 103.84(14) no
C1 C2 C8 C10 -129.42(12) no
C1 C6 C5 C4 1.0(2) no
C2 C1 C6 C5 .79(19) no
C2 C3 C4 C5 .46(19) no
C2 C8 C10 C11 -112.94(12) no
C2 C8 C10 C18 67.03(14) no
C3 C2 C1 C6 -1.93(17) no
C3 C2 C1 C7 179.64(11) no
C3 C2 C8 C9 -77.08(14) no
C3 C2 C8 C10 49.66(14) no
C3 C4 C5 C6 -1.7(2) no
C4 C3 C2 C8 -177.82(11) no
C5 C6 C1 C7 179.33(12) no
C6 C1 C2 C8 177.15(11) no
C7 C1 C2 C8 -1.28(18) no
C8 C10 C11 C12 178.05(11) no
C8 C10 C18 C17 5.21(16) no
C8 C10 C18 C19 -175.70(10) no
C9 C8 C10 C11 10.52(17) no
C9 C8 C10 C18 -169.51(11) no
C10 C11 C12 C13 -1.70(19) no
C10 C18 C17 C16 -178.22(11) no
C10 C18 C19 C13 -3.11(16) no
C10 C18 C19 C14 177.22(11) no
C11 C10 C18 C17 -174.82(11) no
C11 C10 C18 C19 4.27(16) no
C11 C12 C13 C19 2.9(2) no
C12 C11 C10 C18 -1.92(18) no
C12 C13 C19 C14 179.15(12) no
C12 C13 C19 C18 -.51(18) no
C13 C19 C14 C15 -178.33(12) no
C13 C19 C18 C17 176.03(10) no
C14 C15 C16 C17 -3.15(19) no
C14 C19 C18 C17 -3.63(16) no
C15 C14 C19 C18 1.32(19) no
C15 C16 C17 C18 .69(18) no
C16 C15 C14 C19 2.1(2) no
C16 C17 C18 C19 2.67(17) no
C20 C21 C22 C23 -.93(18) no
C20 C21 C27 C28 -84.68(14) no
C20 C21 C27 C29 149.06(11) no
C20 C25 C24 C23 -1.64(18) no
C21 C20 C25 C24 2.15(18) no
C21 C22 C23 C24 1.45(19) no
C21 C27 C29 C30 108.58(12) no
C21 C27 C29 C37 -71.70(13) no
C22 C21 C20 C25 -.84(17) no
C22 C21 C20 C26 177.42(11) no
C22 C21 C27 C28 88.13(13) no
C22 C21 C27 C29 -38.13(15) no
C22 C23 C24 C25 -.13(18) no
C23 C22 C21 C27 -174.19(11) no
C24 C25 C20 C26 -176.20(11) no
C25 C20 C21 C27 172.09(11) no
C26 C20 C21 C27 -9.65(17) no
C27 C29 C30 C31 -178.70(11) no
C27 C29 C37 C36 -1.76(16) no
C27 C29 C37 C38 178.49(10) no
C28 C27 C29 C30 -14.23(16) no
C28 C27 C29 C37 165.49(11) no
C29 C30 C31 C32 -.70(19) no
C29 C37 C36 C35 179.46(11) no
C29 C37 C38 C32 1.15(16) no
C29 C37 C38 C33 -178.73(10) no
C30 C29 C37 C36 177.97(11) no
C30 C29 C37 C38 -1.78(16) no
C30 C31 C32 C38 .01(19) no
C31 C30 C29 C37 1.57(17) no
C31 C32 C38 C33 179.62(11) no
C31 C32 C38 C37 -.27(17) no
C32 C38 C33 C34 179.10(11) no
C32 C38 C37 C36 -178.62(10) no
C33 C34 C35 C36 .99(19) no
C33 C38 C37 C36 1.50(16) no
C34 C33 C38 C37 -1.02(17) no
C34 C35 C36 C37 -.45(18) no
C35 C34 C33 C38 -.24(18) no
C35 C36 C37 C38 -.78(17) no
C39 C40 C41 C42 .99(17) no
C39 C40 C46 C47 84.72(14) no
C39 C40 C46 C48 -148.64(11) no
C39 C44 C43 C42 1.78(19) no
C40 C39 C44 C43 -2.18(19) no
C40 C41 C42 C43 -1.40(18) no
C40 C46 C48 C49 -114.08(12) no
C40 C46 C48 C56 67.55(14) no
C41 C40 C39 C44 .77(17) no
C41 C40 C39 C45 -176.84(11) no
C41 C40 C46 C47 -87.40(13) no
C41 C40 C46 C48 39.24(15) no
C41 C42 C43 C44 -.01(18) no
C42 C41 C40 C46 173.51(11) no
C43 C44 C39 C45 175.55(12) no
C44 C39 C40 C46 -171.51(11) no
C45 C39 C40 C46 10.88(18) no
C46 C48 C49 C50 -178.97(11) no
C46 C48 C56 C55 .12(16) no
C46 C48 C56 C57 179.30(10) no
C47 C46 C48 C49 8.82(16) no
C47 C46 C48 C56 -169.55(11) no
C48 C49 C50 C51 -.30(19) no
C48 C56 C55 C54 -179.93(11) no
C48 C56 C57 C51 -.32(17) no
C48 C56 C57 C52 179.83(10) no
C49 C48 C56 C55 -178.31(10) no
C49 C48 C56 C57 .88(16) no
C49 C50 C51 C57 .9(2) no
C50 C49 C48 C56 -.59(17) no
C50 C51 C57 C52 179.27(12) no
C50 C51 C57 C56 -.57(19) no
C51 C57 C52 C53 -179.60(12) no
C51 C57 C56 C55 178.90(10) no
C52 C53 C54 C55 -.6(2) no
C52 C57 C56 C55 -.94(16) no
C53 C52 C57 C56 .25(19) no
C53 C54 C55 C56 -.11(19) no
C54 C53 C52 C57 .5(2) no
C54 C55 C56 C57 .88(17) no
